data_1572670
loop_
_publ_author_name
'Tran, Ba L.'
'Fuller, 3rd, Jack T'
'Erickson, Jeremy D.'
'Ginovska, Bojana'
'Raugei, Simone'

_publ_section_title
;
 Direct observation of &#x3b2;-alkynyl eliminations from unstrained
 propargylic alkoxide Cu(i) complexes by C-C bond cleavage.
;
_journal_issue 42
_journal_name_full 'Chemical science'
_journal_page_first 17481
_journal_page_last 17489
_journal_paper_doi 10.1039/d4sc02982h
_journal_volume 15
_journal_year 2024
_chemical_formula_moiety 'C75 H59 Cu N2 S'
_chemical_formula_sum 'C75 H59 Cu N2 S'
_chemical_formula_weight 1083.84
_space_group_crystal_system monoclinic
_space_group_IT_number 14
_space_group_name_Hall '-P 2ybc'
_space_group_name_H-M_alt 'P 1 21/c 1'
_atom_sites_solution_hydrogens geom
_audit_creation_date 2024-03-25
_audit_creation_method
;
Olex2 1.5
(compiled 2024.02.16 svn.r378c4104 for OlexSys, GUI svn.r6928)
;
_audit_update_record
;
2024-04-04 deposited with the CCDC.	2024-09-17 downloaded from the CCDC.
;
_cell_angle_alpha 90
_cell_angle_beta 105.503(2)
_cell_angle_gamma 90
_cell_formula_units_Z 4
_cell_length_a 11.1621(6)
_cell_length_b 28.8506(19)
_cell_length_c 18.6601(12)
_cell_measurement_reflns_used 9508
_cell_measurement_temperature 100(2)
_cell_measurement_theta_max 26.41
_cell_measurement_theta_min 2.27
_cell_volume 5790.5(6)
_computing_cell_refinement 'SAINT V8.40B (?, 2016)'
_computing_data_reduction 'SAINT V8.40B (?, 2016)'
_computing_molecular_graphics 'Olex2 1.5 (Dolomanov et al., 2009)'
_computing_publication_material 'Olex2 1.5 (Dolomanov et al., 2009)'
_computing_structure_refinement 'SHELXL 2018/3 (Sheldrick, 2015)'
_computing_structure_solution 'SHELXT 2018/2 (Sheldrick, 2018)'
_diffrn_ambient_temperature 100.00
_diffrn_measured_fraction_theta_full 1.000
_diffrn_measured_fraction_theta_max 0.998
_diffrn_measurement_device_type 'Bruker APEX-II CCD'
_diffrn_measurement_method '\f and \w scans'
_diffrn_radiation_type MoK\a
_diffrn_radiation_wavelength 0.71073
_diffrn_reflns_av_R_equivalents 0.0404
_diffrn_reflns_av_unetI/netI 0.0162
_diffrn_reflns_Laue_measured_fraction_full 1.000
_diffrn_reflns_Laue_measured_fraction_max 0.998
_diffrn_reflns_limit_h_max 13
_diffrn_reflns_limit_h_min -13
_diffrn_reflns_limit_k_max 36
_diffrn_reflns_limit_k_min -36
_diffrn_reflns_limit_l_max 23
_diffrn_reflns_limit_l_min -23
_diffrn_reflns_number 176334
_diffrn_reflns_point_group_measured_fraction_full 1.000
_diffrn_reflns_point_group_measured_fraction_max 0.998
_diffrn_reflns_theta_full 25.242
_diffrn_reflns_theta_max 26.413
_diffrn_reflns_theta_min 2.021
_exptl_absorpt_coefficient_mu 0.459
_exptl_absorpt_correction_T_max 0.7454
_exptl_absorpt_correction_T_min 0.7174
_exptl_absorpt_correction_type multi-scan
_exptl_absorpt_process_details
;
SADABS-2016/2 (Bruker,2016/2) was used for absorption correction.
wR2(int) was 0.1215 before and 0.0538 after correction.
The Ratio of minimum to maximum transmission is 0.9624.
The \l/2 correction factor is Not present.
;
_exptl_crystal_colour 'clear colourless'
_exptl_crystal_colour_lustre clear
_exptl_crystal_colour_primary colourless
_exptl_crystal_density_diffrn 1.243
_exptl_crystal_description block
_exptl_crystal_F_000 2272
_exptl_crystal_size_max 0.365
_exptl_crystal_size_mid 0.299
_exptl_crystal_size_min 0.258
_refine_diff_density_max 0.469
_refine_diff_density_min -0.852
_refine_diff_density_rms 0.050
_refine_ls_extinction_method none
_refine_ls_goodness_of_fit_ref 1.021
_refine_ls_hydrogen_treatment constr
_refine_ls_matrix_type full
_refine_ls_number_parameters 714
_refine_ls_number_reflns 11872
_refine_ls_number_restraints 0
_refine_ls_restrained_S_all 1.021
_refine_ls_R_factor_all 0.0392
_refine_ls_R_factor_gt 0.0362
_refine_ls_shift/su_max 0.001
_refine_ls_shift/su_mean 0.000
_refine_ls_structure_factor_coef Fsqd
_refine_ls_weighting_details 'w=1/[\s^2^(Fo^2^)+(0.0508P)^2^+4.6028P] where P=(Fo^2^+2Fc^2^)/3'
_refine_ls_weighting_scheme calc
_refine_ls_wR_factor_gt 0.0993
_refine_ls_wR_factor_ref 0.1017
_reflns_Friedel_coverage 0.000
_reflns_number_gt 10932
_reflns_number_total 11872
_reflns_threshold_expression 'I > 2\s(I)'
_cod_data_source_file d4sc02982h3.cif
_cod_data_source_block ba128_final_a
_cod_depositor_comments 'Adding full bibliography for 1572662--1572672.cif.'
_cod_database_code 1572670
_shelx_shelxl_version_number 2018/3
_shelx_space_group_comment
;
The symmetry employed for this shelxl refinement is uniquely defined
by the following loop, which should always be used as a source of
symmetry information in preference to the above space-group names.
They are only intended as comments.
;
_shelx_estimated_absorpt_t_max 0.891
_shelx_estimated_absorpt_t_min 0.850
_olex2_refinement_description
;
1. Fixed Uiso
 At 1.2 times of:
  All C(H) groups
 At 1.5 times of:
  All C(H,H,H) groups
2.a Ternary CH refined with riding coordinates:
 C24(H24), C11(H11), C45(H45), C59(H59)
2.b Aromatic/amide H refined with riding coordinates:
 C6(H6), C2(H2), C40(H40), C3(H3), C36(H36), C9(H9), C13(H13), C71(H71),
 C67(H67), C15(H15), C61(H61), C14(H14), C43(H43), C75(H75), C35(H35), C53(H53),
  C30(H30), C23(H23), C16(H16), C32(H32), C34(H34), C17(H17), C26(H26),
 C62(H62), C51(H51), C70(H70), C57(H57), C64(H64), C33(H33), C65(H65), C63(H63),
  C47(H47), C29(H29), C28(H28), C19(H19), C27(H27), C69(H69), C54(H54),
 C55(H55), C56(H56), C49(H49), C50(H50), C22(H22), C48(H48), C21(H21), C68(H68),
  C76(H76), C20(H20), C77(H77)
2.c Idealised Me refined as rotating group:
 C37(H37A,H37B,H37C), C58(H58A,H58B,H58C)
;

loop_
_space_group_symop_operation_xyz
'x, y, z'
'-x, y+1/2, -z+1/2'
'-x, -y, -z'
'x, -y-1/2, z-1/2'

loop_
_atom_site_label
_atom_site_type_symbol
_atom_site_fract_x
_atom_site_fract_y
_atom_site_fract_z
_atom_site_U_iso_or_equiv
_atom_site_adp_type
_atom_site_occupancy
_atom_site_site_symmetry_order
_atom_site_calc_flag
_atom_site_refinement_flags_posn
_atom_site_refinement_flags_adp
_atom_site_refinement_flags_occupancy
_atom_site_disorder_assembly
_atom_site_disorder_group
Cu1 Cu 0.42101(2) 0.66136(2) 0.72748(2) 0.02126(7) Uani 1 1 d . . . . .
S1 S 0.73633(6) 0.80298(2) 0.69219(3) 0.04436(13) Uani 1 1 d . . . . .
N2 N 0.18590(11) 0.61343(4) 0.71536(7) 0.0159(2) Uani 1 1 d . . . . .
N1 N 0.28751(11) 0.58127(4) 0.64692(7) 0.0154(2) Uani 1 1 d . . . . .
C1 C 0.29552(14) 0.61616(5) 0.69675(8) 0.0160(3) Uani 1 1 d . . . . .
C6 C 0.57845(14) 0.53604(5) 0.61267(8) 0.0192(3) Uani 1 1 d . . . . .
H6 H 0.648635 0.517996 0.637200 0.023 Uiso 1 1 calc R U . . .
C39 C 0.09649(14) 0.68633(5) 0.74435(8) 0.0193(3) Uani 1 1 d . . . . .
C66 C -0.06987(15) 0.68559(5) 0.62077(9) 0.0207(3) Uani 1 1 d . . . . .
C4 C 0.38415(13) 0.57130(5) 0.61110(8) 0.0161(3) Uani 1 1 d . . . . .
C5 C 0.48686(14) 0.54518(5) 0.64910(8) 0.0177(3) Uani 1 1 d . . . . .
C8 C 0.56986(14) 0.55259(5) 0.54147(9) 0.0188(3) Uani 1 1 d . . . . .
C10 C 0.37216(14) 0.58910(5) 0.53971(8) 0.0164(3) Uani 1 1 d . . . . .
C24 C 0.49893(14) 0.52687(5) 0.72756(8) 0.0191(3) Uani 1 1 d . . . . .
H24 H 0.418889 0.534453 0.739375 0.023 Uiso 1 1 calc R U . . .
C38 C 0.15568(14) 0.64426(5) 0.76880(8) 0.0173(3) Uani 1 1 d . . . . .
C2 C 0.17590(14) 0.55753(5) 0.63464(8) 0.0182(3) Uani 1 1 d . . . . .
H2 H 0.149637 0.532011 0.602050 0.022 Uiso 1 1 calc R U . . .
C44 C 0.19202(14) 0.63139(5) 0.84360(8) 0.0190(3) Uani 1 1 d . . . . .
C40 C 0.06995(16) 0.71547(6) 0.79795(9) 0.0225(3) Uani 1 1 d . . . . .
H40 H 0.030103 0.744329 0.783006 0.027 Uiso 1 1 calc R U . . .
C31 C 0.50771(15) 0.47411(6) 0.72744(8) 0.0198(3) Uani 1 1 d . . . . .
C3 C 0.11174(14) 0.57788(5) 0.67820(9) 0.0192(3) Uani 1 1 d . . . . .
H3 H 0.031656 0.569419 0.682420 0.023 Uiso 1 1 calc R U . . .
C12 C 0.16235(14) 0.59105(5) 0.44506(8) 0.0192(3) Uani 1 1 d . . . . .
C36 C 0.62063(16) 0.45076(6) 0.73981(9) 0.0226(3) Uani 1 1 d . . . . .
H36 H 0.696184 0.467812 0.751683 0.027 Uiso 1 1 calc R U . . .
C25 C 0.60149(15) 0.55040(6) 0.78745(9) 0.0219(3) Uani 1 1 d . . . . .
C9 C 0.46686(14) 0.57919(5) 0.50594(8) 0.0180(3) Uani 1 1 d . . . . .
H9 H 0.460897 0.590881 0.457513 0.022 Uiso 1 1 calc R U . . .
C46 C 0.35861(16) 0.59408(6) 0.94440(9) 0.0223(3) Uani 1 1 d . . . . .
C37 C 0.67152(15) 0.54273(6) 0.50394(9) 0.0232(3) Uani 1 1 d . . . . .
H37A H 0.745203 0.561190 0.527557 0.035 Uiso 1 1 calc R U . . .
H37B H 0.642514 0.550907 0.451149 0.035 Uiso 1 1 calc R U . . .
H37C H 0.692769 0.509716 0.508784 0.035 Uiso 1 1 calc R U . . .
C13 C 0.18933(15) 0.56686(6) 0.38686(9) 0.0227(3) Uani 1 1 d . . . . .
H13 H 0.272238 0.566291 0.382589 0.027 Uiso 1 1 calc R U . . .
C11 C 0.26038(14) 0.61892(5) 0.50127(8) 0.0183(3) Uani 1 1 d . . . . .
H11 H 0.220675 0.628702 0.540955 0.022 Uiso 1 1 calc R U . . .
C42 C 0.10075(16) 0.70306(6) 0.87300(9) 0.0223(3) Uani 1 1 d . . . . .
C45 C 0.26653(15) 0.58704(5) 0.86827(8) 0.0202(3) Uani 1 1 d . . . . .
H45 H 0.317350 0.581859 0.832241 0.024 Uiso 1 1 calc R U . . .
C52 C 0.18636(16) 0.54391(6) 0.86500(9) 0.0232(3) Uani 1 1 d . . . . .
C60 C 0.09099(15) 0.74975(5) 0.64761(8) 0.0203(3) Uani 1 1 d . . . . .
C59 C 0.06256(15) 0.69911(5) 0.66194(8) 0.0197(3) Uani 1 1 d . . . . .
H59 H 0.117956 0.679979 0.639536 0.024 Uiso 1 1 calc R U . . .
C71 C -0.16707(16) 0.68293(6) 0.65451(10) 0.0259(3) Uani 1 1 d . . . . .
H71 H -0.150748 0.687412 0.706667 0.031 Uiso 1 1 calc R U . . .
C67 C -0.09589(18) 0.67770(6) 0.54467(10) 0.0294(4) Uani 1 1 d . . . . .
H67 H -0.030756 0.679315 0.520785 0.035 Uiso 1 1 calc R U . . .
C18 C 0.30381(15) 0.66355(5) 0.47129(9) 0.0220(3) Uani 1 1 d . . . . .
C15 C -0.02474(16) 0.54327(6) 0.34058(10) 0.0268(4) Uani 1 1 d . . . . .
H15 H -0.088391 0.527973 0.304197 0.032 Uiso 1 1 calc R U . . .
C61 C -0.00137(17) 0.78199(6) 0.61872(10) 0.0259(3) Uani 1 1 d . . . . .
H61 H -0.086187 0.773363 0.610050 0.031 Uiso 1 1 calc R U . . .
C14 C 0.09646(16) 0.54349(6) 0.33480(9) 0.0257(3) Uani 1 1 d . . . . .
H14 H 0.116302 0.527530 0.294930 0.031 Uiso 1 1 calc R U . . .
C43 C 0.16211(15) 0.66137(5) 0.89469(9) 0.0213(3) Uani 1 1 d . . . . .
H43 H 0.184276 0.653097 0.945829 0.026 Uiso 1 1 calc R U . . .
C75 C 0.79586(16) 0.78734(6) 0.82960(11) 0.0309(4) Uani 1 1 d . . . . .
H75 H 0.799124 0.774625 0.877051 0.037 Uiso 1 1 calc R U . . .
C35 C 0.62373(18) 0.40264(6) 0.73492(10) 0.0288(4) Uani 1 1 d . . . . .
H35 H 0.701295 0.387119 0.743235 0.035 Uiso 1 1 calc R U . . .
C72 C 0.53662(16) 0.71003(6) 0.74830(10) 0.0284(4) Uani 1 1 d . . . . .
C58 C 0.07306(18) 0.73472(6) 0.93108(9) 0.0284(4) Uani 1 1 d . . . . .
H58A H 0.080296 0.767074 0.916804 0.043 Uiso 1 1 calc R U . . .
H58B H 0.132490 0.728705 0.979285 0.043 Uiso 1 1 calc R U . . .
H58C H -0.011567 0.728905 0.934806 0.043 Uiso 1 1 calc R U . . .
C53 C 0.06191(18) 0.54597(6) 0.86518(10) 0.0305(4) Uani 1 1 d . . . . .
H53 H 0.023084 0.575258 0.865350 0.037 Uiso 1 1 calc R U . . .
C30 C 0.62379(17) 0.53472(7) 0.86092(9) 0.0291(4) Uani 1 1 d . . . . .
H30 H 0.578280 0.509030 0.871710 0.035 Uiso 1 1 calc R U . . .
C23 C 0.36708(17) 0.69595(6) 0.52336(10) 0.0307(4) Uani 1 1 d . . . . .
H23 H 0.379122 0.690080 0.574893 0.037 Uiso 1 1 calc R U . . .
C16 C -0.05200(16) 0.56556(7) 0.39990(10) 0.0296(4) Uani 1 1 d . . . . .
H16 H -0.134225 0.564774 0.405292 0.036 Uiso 1 1 calc R U . . .
C32 C 0.39867(16) 0.44817(6) 0.71177(9) 0.0259(3) Uani 1 1 d . . . . .
H32 H 0.321072 0.463574 0.704273 0.031 Uiso 1 1 calc R U . . .
C34 C 0.51447(19) 0.37728(6) 0.71800(10) 0.0325(4) Uani 1 1 d . . . . .
H34 H 0.516888 0.344485 0.714013 0.039 Uiso 1 1 calc R U . . .
C17 C 0.04087(15) 0.58917(6) 0.45173(9) 0.0256(3) Uani 1 1 d . . . . .
H17 H 0.021186 0.604274 0.492379 0.031 Uiso 1 1 calc R U . . .
C26 C 0.66808(17) 0.58849(6) 0.77359(10) 0.0290(4) Uani 1 1 d . . . . .
H26 H 0.654089 0.599804 0.724223 0.035 Uiso 1 1 calc R U . . .
C62 C 0.02873(19) 0.82690(6) 0.60226(10) 0.0320(4) Uani 1 1 d . . . . .
H62 H -0.035610 0.848678 0.582896 0.038 Uiso 1 1 calc R U . . .
C51 C 0.33727(19) 0.57677(6) 1.00962(10) 0.0296(4) Uani 1 1 d . . . . .
H51 H 0.266188 0.558138 1.007380 0.036 Uiso 1 1 calc R U . . .
C70 C -0.28791(18) 0.67374(6) 0.61238(11) 0.0315(4) Uani 1 1 d . . . . .
H70 H -0.353709 0.672694 0.635781 0.038 Uiso 1 1 calc R U . . .
C57 C 0.24078(18) 0.50043(6) 0.86386(10) 0.0290(4) Uani 1 1 d . . . . .
H57 H 0.325352 0.498360 0.863052 0.035 Uiso 1 1 calc R U . . .
C64 C 0.24445(18) 0.80815(7) 0.64243(10) 0.0340(4) Uani 1 1 d . . . . .
H64 H 0.329040 0.816891 0.650315 0.041 Uiso 1 1 calc R U . . .
C33 C 0.40130(18) 0.40002(7) 0.70689(10) 0.0321(4) Uani 1 1 d . . . . .
H33 H 0.326022 0.382815 0.696016 0.038 Uiso 1 1 calc R U . . .
C65 C 0.21485(17) 0.76350(6) 0.65964(9) 0.0278(4) Uani 1 1 d . . . . .
H65 H 0.279601 0.742029 0.679835 0.033 Uiso 1 1 calc R U . . .
C63 C 0.1512(2) 0.83993(6) 0.61388(10) 0.0342(4) Uani 1 1 d . . . . .
H63 H 0.171419 0.870529 0.602349 0.041 Uiso 1 1 calc R U . . .
C47 C 0.46425(17) 0.62052(7) 0.94883(10) 0.0296(4) Uani 1 1 d . . . . .
H47 H 0.480555 0.631933 0.904615 0.036 Uiso 1 1 calc R U . . .
C29 C 0.71155(19) 0.55627(7) 0.91813(10) 0.0369(4) Uani 1 1 d . . . . .
H29 H 0.726392 0.545008 0.967571 0.044 Uiso 1 1 calc R U . . .
C28 C 0.77756(19) 0.59411(8) 0.90346(11) 0.0388(5) Uani 1 1 d . . . . .
H28 H 0.837701 0.608815 0.942628 0.047 Uiso 1 1 calc R U . . .
C19 C 0.28616(18) 0.67328(6) 0.39637(10) 0.0297(4) Uani 1 1 d . . . . .
H19 H 0.241403 0.652112 0.359965 0.036 Uiso 1 1 calc R U . . .
C27 C 0.75531(19) 0.61032(7) 0.83143(11) 0.0373(4) Uani 1 1 d . . . . .
H27 H 0.799674 0.636500 0.821202 0.045 Uiso 1 1 calc R U . . .
C69 C -0.31245(19) 0.66618(7) 0.53694(11) 0.0351(4) Uani 1 1 d . . . . .
H69 H -0.394982 0.660114 0.508226 0.042 Uiso 1 1 calc R U . . .
C54 C -0.0064(2) 0.50551(7) 0.86511(12) 0.0379(4) Uani 1 1 d . . . . .
H54 H -0.091249 0.507374 0.865391 0.046 Uiso 1 1 calc R U . . .
C55 C 0.0490(2) 0.46269(7) 0.86464(11) 0.0377(4) Uani 1 1 d . . . . .
H55 H 0.002568 0.435113 0.864843 0.045 Uiso 1 1 calc R U . . .
C56 C 0.1727(2) 0.46024(6) 0.86388(11) 0.0361(4) Uani 1 1 d . . . . .
H56 H 0.210985 0.430882 0.863373 0.043 Uiso 1 1 calc R U . . .
C49 C 0.5236(2) 0.61342(7) 1.08194(11) 0.0398(5) Uani 1 1 d . . . . .
H49 H 0.579434 0.620151 1.128912 0.048 Uiso 1 1 calc R U . . .
C73 C 0.61338(17) 0.73951(7) 0.75576(10) 0.0307(4) Uani 1 1 d . . . . .
C50 C 0.4200(2) 0.58677(7) 1.07794(10) 0.0380(5) Uani 1 1 d . . . . .
H50 H 0.404759 0.575065 1.122280 0.046 Uiso 1 1 calc R U . . .
C22 C 0.4126(2) 0.73663(7) 0.50082(13) 0.0421(5) Uani 1 1 d . . . . .
H22 H 0.454597 0.758535 0.536853 0.051 Uiso 1 1 calc R U . . .
C48 C 0.54656(19) 0.63047(8) 1.01754(11) 0.0397(5) Uani 1 1 d . . . . .
H48 H 0.618181 0.648883 1.020199 0.048 Uiso 1 1 calc R U . . .
C21 C 0.3970(2) 0.74531(7) 0.42613(13) 0.0421(5) Uani 1 1 d . . . . .
H21 H 0.429723 0.772815 0.410693 0.051 Uiso 1 1 calc R U . . .
C68 C -0.2157(2) 0.66748(7) 0.50321(11) 0.0387(5) Uani 1 1 d . . . . .
H68 H -0.231754 0.661354 0.451484 0.046 Uiso 1 1 calc R U . . .
C76 C 0.87785(19) 0.82105(7) 0.81982(14) 0.0432(5) Uani 1 1 d . . . . .
H76 H 0.940884 0.834148 0.859250 0.052 Uiso 1 1 calc R U . . .
C20 C 0.3337(2) 0.71392(7) 0.37412(12) 0.0388(5) Uani 1 1 d . . . . .
H20 H 0.322224 0.719971 0.322681 0.047 Uiso 1 1 calc R U . . .
C74 C 0.70897(17) 0.77336(6) 0.76591(11) 0.0302(4) Uani 1 1 d . . . . .
C77 C 0.8583(2) 0.83314(7) 0.74843(15) 0.0445(5) Uani 1 1 d . . . . .
H77 H 0.905989 0.855624 0.730996 0.053 Uiso 1 1 calc R U . . .

loop_
_atom_site_aniso_label
_atom_site_aniso_U_11
_atom_site_aniso_U_22
_atom_site_aniso_U_33
_atom_site_aniso_U_23
_atom_site_aniso_U_13
_atom_site_aniso_U_12
Cu1 0.02020(11) 0.02340(11) 0.02104(11) -0.00547(7) 0.00699(8) -0.00337(7)
S1 0.0550(3) 0.0413(3) 0.0394(3) -0.0015(2) 0.0172(2) -0.0072(2)
N2 0.0187(6) 0.0154(6) 0.0151(6) 0.0008(5) 0.0069(5) 0.0020(5)
N1 0.0165(6) 0.0162(6) 0.0141(6) 0.0001(5) 0.0054(5) 0.0023(5)
C1 0.0183(7) 0.0179(7) 0.0127(6) 0.0015(5) 0.0056(5) 0.0034(5)
C6 0.0175(7) 0.0214(7) 0.0190(7) 0.0007(6) 0.0056(6) 0.0036(6)
C39 0.0236(8) 0.0191(7) 0.0173(7) 0.0025(6) 0.0091(6) 0.0033(6)
C66 0.0302(8) 0.0124(7) 0.0216(8) 0.0013(6) 0.0104(6) 0.0016(6)
C4 0.0173(7) 0.0167(7) 0.0156(7) -0.0025(5) 0.0067(6) 0.0007(5)
C5 0.0198(7) 0.0191(7) 0.0147(7) -0.0005(6) 0.0055(6) 0.0014(6)
C8 0.0189(7) 0.0200(7) 0.0192(7) -0.0024(6) 0.0081(6) -0.0005(6)
C10 0.0181(7) 0.0157(7) 0.0154(7) -0.0013(5) 0.0044(6) -0.0001(5)
C24 0.0198(7) 0.0231(8) 0.0159(7) 0.0019(6) 0.0073(6) 0.0053(6)
C38 0.0207(7) 0.0163(7) 0.0178(7) -0.0008(6) 0.0104(6) 0.0013(6)
C2 0.0193(7) 0.0164(7) 0.0188(7) -0.0014(6) 0.0052(6) 0.0000(6)
C44 0.0216(7) 0.0187(7) 0.0185(7) 0.0019(6) 0.0088(6) 0.0027(6)
C40 0.0308(8) 0.0185(7) 0.0208(8) 0.0028(6) 0.0114(6) 0.0083(6)
C31 0.0240(8) 0.0240(8) 0.0126(7) 0.0031(6) 0.0073(6) 0.0040(6)
C3 0.0190(7) 0.0184(7) 0.0212(7) 0.0005(6) 0.0072(6) -0.0003(6)
C12 0.0201(7) 0.0210(7) 0.0156(7) 0.0033(6) 0.0035(6) 0.0030(6)
C36 0.0252(8) 0.0261(8) 0.0189(7) 0.0033(6) 0.0102(6) 0.0046(6)
C25 0.0233(8) 0.0250(8) 0.0174(7) -0.0009(6) 0.0055(6) 0.0084(6)
C9 0.0214(7) 0.0195(7) 0.0143(7) -0.0002(6) 0.0066(6) -0.0002(6)
C46 0.0294(8) 0.0202(8) 0.0182(7) 0.0018(6) 0.0078(6) 0.0102(6)
C37 0.0222(8) 0.0284(8) 0.0223(8) 0.0026(6) 0.0116(6) 0.0041(6)
C13 0.0201(7) 0.0266(8) 0.0214(8) -0.0015(6) 0.0056(6) 0.0012(6)
C11 0.0209(7) 0.0203(7) 0.0142(7) -0.0001(6) 0.0057(6) 0.0045(6)
C42 0.0291(8) 0.0209(8) 0.0198(8) -0.0009(6) 0.0115(6) 0.0041(6)
C45 0.0255(8) 0.0206(8) 0.0163(7) 0.0016(6) 0.0089(6) 0.0061(6)
C52 0.0324(9) 0.0208(8) 0.0162(7) 0.0020(6) 0.0064(6) 0.0044(6)
C60 0.0286(8) 0.0200(8) 0.0139(7) 0.0007(6) 0.0083(6) -0.0001(6)
C59 0.0269(8) 0.0175(7) 0.0173(7) 0.0023(6) 0.0105(6) 0.0053(6)
C71 0.0331(9) 0.0236(8) 0.0242(8) 0.0023(6) 0.0131(7) 0.0019(7)
C67 0.0369(10) 0.0310(9) 0.0235(8) -0.0067(7) 0.0137(7) -0.0082(7)
C18 0.0242(8) 0.0194(8) 0.0227(8) 0.0027(6) 0.0070(6) 0.0056(6)
C15 0.0245(8) 0.0291(9) 0.0240(8) 0.0025(7) 0.0015(7) -0.0045(7)
C61 0.0302(9) 0.0200(8) 0.0285(9) 0.0030(6) 0.0100(7) 0.0005(7)
C14 0.0271(8) 0.0279(9) 0.0219(8) -0.0034(7) 0.0061(7) -0.0005(7)
C43 0.0274(8) 0.0225(8) 0.0160(7) 0.0013(6) 0.0093(6) 0.0041(6)
C75 0.0271(9) 0.0254(9) 0.0321(9) -0.0063(7) -0.0062(7) 0.0012(7)
C35 0.0379(10) 0.0287(9) 0.0236(8) 0.0058(7) 0.0149(7) 0.0116(7)
C72 0.0222(8) 0.0317(9) 0.0327(9) -0.0014(7) 0.0099(7) 0.0000(7)
C58 0.0421(10) 0.0254(8) 0.0208(8) -0.0002(7) 0.0138(7) 0.0110(7)
C53 0.0345(9) 0.0239(9) 0.0353(10) 0.0010(7) 0.0133(8) 0.0029(7)
C30 0.0347(9) 0.0338(9) 0.0192(8) -0.0005(7) 0.0078(7) 0.0057(7)
C23 0.0352(10) 0.0255(9) 0.0276(9) 0.0014(7) 0.0017(7) -0.0007(7)
C16 0.0198(8) 0.0400(10) 0.0292(9) 0.0032(8) 0.0068(7) -0.0005(7)
C32 0.0246(8) 0.0319(9) 0.0211(8) 0.0048(7) 0.0059(6) 0.0014(7)
C34 0.0519(11) 0.0230(9) 0.0256(9) 0.0016(7) 0.0155(8) 0.0009(8)
C17 0.0232(8) 0.0334(9) 0.0208(8) 0.0006(7) 0.0069(6) 0.0053(7)
C26 0.0307(9) 0.0300(9) 0.0239(8) 0.0007(7) 0.0034(7) 0.0021(7)
C62 0.0441(11) 0.0206(8) 0.0307(9) 0.0045(7) 0.0088(8) 0.0022(7)
C51 0.0440(10) 0.0249(9) 0.0213(8) 0.0031(7) 0.0110(7) 0.0041(7)
C70 0.0325(9) 0.0288(9) 0.0371(10) 0.0006(8) 0.0162(8) -0.0025(7)
C57 0.0361(9) 0.0236(8) 0.0246(8) -0.0001(7) 0.0037(7) 0.0077(7)
C64 0.0356(10) 0.0370(10) 0.0299(9) -0.0065(8) 0.0098(8) -0.0155(8)
C33 0.0381(10) 0.0311(9) 0.0266(9) 0.0023(7) 0.0079(7) -0.0078(8)
C65 0.0285(9) 0.0319(9) 0.0224(8) -0.0001(7) 0.0057(7) -0.0003(7)
C63 0.0530(12) 0.0232(9) 0.0275(9) -0.0013(7) 0.0126(8) -0.0129(8)
C47 0.0313(9) 0.0348(10) 0.0228(8) 0.0006(7) 0.0075(7) 0.0041(7)
C29 0.0431(11) 0.0463(12) 0.0180(8) -0.0033(8) 0.0028(8) 0.0099(9)
C28 0.0365(10) 0.0445(12) 0.0288(10) -0.0135(8) -0.0026(8) 0.0044(9)
C19 0.0454(10) 0.0222(8) 0.0234(8) 0.0021(7) 0.0122(8) 0.0061(7)
C27 0.0366(10) 0.0341(10) 0.0371(10) -0.0046(8) 0.0027(8) -0.0038(8)
C69 0.0351(10) 0.0323(10) 0.0367(10) -0.0061(8) 0.0075(8) -0.0118(8)
C54 0.0394(11) 0.0329(10) 0.0428(11) -0.0001(8) 0.0131(9) -0.0051(8)
C55 0.0510(12) 0.0255(9) 0.0322(10) 0.0013(8) 0.0036(9) -0.0080(8)
C56 0.0515(12) 0.0205(9) 0.0306(9) -0.0002(7) 0.0008(8) 0.0055(8)
C49 0.0496(12) 0.0400(11) 0.0224(9) -0.0057(8) -0.0032(8) 0.0122(9)
C73 0.0278(9) 0.0309(9) 0.0332(9) -0.0072(7) 0.0080(7) 0.0008(7)
C50 0.0619(13) 0.0326(10) 0.0184(8) 0.0047(7) 0.0090(8) 0.0111(9)
C22 0.0454(12) 0.0272(10) 0.0478(12) 0.0009(9) 0.0022(9) -0.0067(8)
C48 0.0346(10) 0.0469(12) 0.0339(10) -0.0060(9) 0.0028(8) 0.0013(9)
C21 0.0478(12) 0.0247(9) 0.0567(13) 0.0111(9) 0.0188(10) -0.0005(8)
C68 0.0464(12) 0.0433(11) 0.0264(9) -0.0113(8) 0.0099(8) -0.0156(9)
C76 0.0318(10) 0.0287(10) 0.0641(15) -0.0068(10) 0.0039(10) -0.0004(8)
C20 0.0597(13) 0.0278(10) 0.0350(10) 0.0112(8) 0.0229(9) 0.0097(9)
C74 0.0264(9) 0.0240(8) 0.0410(10) -0.0045(7) 0.0104(8) 0.0017(7)
C77 0.0421(12) 0.0261(10) 0.0736(16) -0.0053(10) 0.0301(11) -0.0039(8)

loop_
_atom_type_symbol
_atom_type_description
_atom_type_scat_dispersion_real
_atom_type_scat_dispersion_imag
_atom_type_scat_source
C C 0.0033 0.0016 'International Tables Vol C Tables 4.2.6.8 and 6.1.1.4'
H H 0.0000 0.0000 'International Tables Vol C Tables 4.2.6.8 and 6.1.1.4'
Cu Cu 0.3201 1.2651 'International Tables Vol C Tables 4.2.6.8 and 6.1.1.4'
N N 0.0061 0.0033 'International Tables Vol C Tables 4.2.6.8 and 6.1.1.4'
S S 0.1246 0.1234 'International Tables Vol C Tables 4.2.6.8 and 6.1.1.4'

loop_
_geom_angle_atom_site_label_1
_geom_angle_atom_site_label_2
_geom_angle_atom_site_label_3
_geom_angle
_geom_angle_site_symmetry_1
_geom_angle_site_symmetry_3
_geom_angle_publ_flag
C72 Cu1 C1 173.51(7) . . ?
C74 S1 C77 92.55(11) . . ?
C1 N2 C38 122.23(13) . . ?
C1 N2 C3 111.94(12) . . ?
C3 N2 C38 125.82(13) . . ?
C1 N1 C4 123.04(12) . . ?
C1 N1 C2 111.80(12) . . ?
C2 N1 C4 125.15(12) . . ?
N2 C1 Cu1 127.41(11) . . ?
N1 C1 Cu1 128.92(11) . . ?
N1 C1 N2 103.47(12) . . ?
C5 C6 H6 119.1 . . ?
C8 C6 H6 119.1 . . ?
C8 C6 C5 121.87(14) . . ?
C38 C39 C59 120.41(13) . . ?
C40 C39 C38 117.42(14) . . ?
C40 C39 C59 122.16(14) . . ?
C71 C66 C59 123.62(15) . . ?
C67 C66 C59 117.82(14) . . ?
C67 C66 C71 118.48(16) . . ?
C5 C4 N1 119.12(13) . . ?
C5 C4 C10 122.52(13) . . ?
C10 C4 N1 118.35(13) . . ?
C6 C5 C4 117.61(14) . . ?
C6 C5 C24 120.85(13) . . ?
C4 C5 C24 121.54(13) . . ?
C6 C8 C9 118.75(14) . . ?
C6 C8 C37 120.63(14) . . ?
C9 C8 C37 120.61(14) . . ?
C4 C10 C11 120.77(13) . . ?
C9 C10 C4 117.55(13) . . ?
C9 C10 C11 121.67(13) . . ?
C5 C24 H24 106.3 . . ?
C5 C24 C25 113.82(13) . . ?
C31 C24 C5 109.44(12) . . ?
C31 C24 H24 106.3 . . ?
C31 C24 C25 114.11(13) . . ?
C25 C24 H24 106.3 . . ?
C39 C38 N2 119.16(13) . . ?
C44 C38 N2 117.92(13) . . ?
C44 C38 C39 122.87(14) . . ?
N1 C2 H2 126.8 . . ?
C3 C2 N1 106.45(13) . . ?
C3 C2 H2 126.8 . . ?
C38 C44 C45 120.88(13) . . ?
C43 C44 C38 117.43(14) . . ?
C43 C44 C45 121.63(14) . . ?
C39 C40 H40 119.3 . . ?
C42 C40 C39 121.40(14) . . ?
C42 C40 H40 119.3 . . ?
C36 C31 C24 122.55(15) . . ?
C32 C31 C24 118.94(14) . . ?
C32 C31 C36 118.47(15) . . ?
N2 C3 H3 126.8 . . ?
C2 C3 N2 106.33(13) . . ?
C2 C3 H3 126.8 . . ?
C13 C12 C11 122.41(14) . . ?
C13 C12 C17 117.96(15) . . ?
C17 C12 C11 119.63(14) . . ?
C31 C36 H36 119.7 . . ?
C35 C36 C31 120.57(16) . . ?
C35 C36 H36 119.7 . . ?
C30 C25 C24 118.32(15) . . ?
C26 C25 C24 123.28(15) . . ?
C26 C25 C30 118.26(16) . . ?
C8 C9 C10 121.69(14) . . ?
C8 C9 H9 119.2 . . ?
C10 C9 H9 119.2 . . ?
C51 C46 C45 122.33(16) . . ?
C47 C46 C45 118.55(14) . . ?
C47 C46 C51 119.05(16) . . ?
C8 C37 H37A 109.5 . . ?
C8 C37 H37B 109.5 . . ?
C8 C37 H37C 109.5 . . ?
H37A C37 H37B 109.5 . . ?
H37A C37 H37C 109.5 . . ?
H37B C37 H37C 109.5 . . ?
C12 C13 H13 119.6 . . ?
C12 C13 C14 120.83(15) . . ?
C14 C13 H13 119.6 . . ?
C10 C11 H11 106.2 . . ?
C10 C11 C18 110.25(12) . . ?
C12 C11 C10 111.81(12) . . ?
C12 C11 H11 106.2 . . ?
C12 C11 C18 115.48(13) . . ?
C18 C11 H11 106.2 . . ?
C40 C42 C58 121.44(14) . . ?
C43 C42 C40 118.94(14) . . ?
C43 C42 C58 119.58(14) . . ?
C44 C45 H45 106.5 . . ?
C46 C45 C44 110.21(13) . . ?
C46 C45 H45 106.5 . . ?
C52 C45 C44 113.89(13) . . ?
C52 C45 C46 112.80(13) . . ?
C52 C45 H45 106.5 . . ?
C53 C52 C45 122.74(15) . . ?
C53 C52 C57 118.49(16) . . ?
C57 C52 C45 118.74(15) . . ?
C61 C60 C59 122.68(15) . . ?
C61 C60 C65 118.23(15) . . ?
C65 C60 C59 118.97(15) . . ?
C39 C59 C60 113.48(13) . . ?
C39 C59 H59 105.8 . . ?
C66 C59 C39 113.08(13) . . ?
C66 C59 C60 111.97(13) . . ?
C66 C59 H59 105.8 . . ?
C60 C59 H59 105.8 . . ?
C66 C71 H71 119.7 . . ?
C70 C71 C66 120.57(16) . . ?
C70 C71 H71 119.7 . . ?
C66 C67 H67 119.6 . . ?
C68 C67 C66 120.79(17) . . ?
C68 C67 H67 119.6 . . ?
C23 C18 C11 117.31(15) . . ?
C19 C18 C11 124.33(15) . . ?
C19 C18 C23 118.35(16) . . ?
C14 C15 H15 120.4 . . ?
C16 C15 H15 120.4 . . ?
C16 C15 C14 119.25(16) . . ?
C60 C61 H61 119.6 . . ?
C60 C61 C62 120.77(17) . . ?
C62 C61 H61 119.6 . . ?
C13 C14 H14 119.7 . . ?
C15 C14 C13 120.58(16) . . ?
C15 C14 H14 119.7 . . ?
C44 C43 H43 119.1 . . ?
C42 C43 C44 121.86(15) . . ?
C42 C43 H43 119.1 . . ?
C76 C75 H75 122.2 . . ?
C74 C75 H75 122.2 . . ?
C74 C75 C76 115.51(19) . . ?
C36 C35 H35 119.8 . . ?
C34 C35 C36 120.41(17) . . ?
C34 C35 H35 119.8 . . ?
C73 C72 Cu1 173.77(17) . . ?
C42 C58 H58A 109.5 . . ?
C42 C58 H58B 109.5 . . ?
C42 C58 H58C 109.5 . . ?
H58A C58 H58B 109.5 . . ?
H58A C58 H58C 109.5 . . ?
H58B C58 H58C 109.5 . . ?
C52 C53 H53 119.7 . . ?
C52 C53 C54 120.69(17) . . ?
C54 C53 H53 119.7 . . ?
C25 C30 H30 119.6 . . ?
C29 C30 C25 120.80(18) . . ?
C29 C30 H30 119.6 . . ?
C18 C23 H23 119.6 . . ?
C22 C23 C18 120.89(18) . . ?
C22 C23 H23 119.6 . . ?
C15 C16 H16 119.9 . . ?
C15 C16 C17 120.11(16) . . ?
C17 C16 H16 119.9 . . ?
C31 C32 H32 119.4 . . ?
C31 C32 C33 121.16(16) . . ?
C33 C32 H32 119.4 . . ?
C35 C34 H34 120.2 . . ?
C35 C34 C33 119.66(17) . . ?
C33 C34 H34 120.2 . . ?
C12 C17 H17 119.4 . . ?
C16 C17 C12 121.19(16) . . ?
C16 C17 H17 119.4 . . ?
C25 C26 H26 119.7 . . ?
C25 C26 C27 120.69(17) . . ?
C27 C26 H26 119.7 . . ?
C61 C62 H62 119.8 . . ?
C63 C62 C61 120.44(18) . . ?
C63 C62 H62 119.8 . . ?
C46 C51 H51 120.0 . . ?
C50 C51 C46 120.00(19) . . ?
C50 C51 H51 120.0 . . ?
C71 C70 H70 119.8 . . ?
C69 C70 C71 120.32(17) . . ?
C69 C70 H70 119.8 . . ?
C52 C57 H57 119.7 . . ?
C56 C57 C52 120.70(18) . . ?
C56 C57 H57 119.7 . . ?
C65 C64 H64 119.9 . . ?
C63 C64 H64 119.9 . . ?
C63 C64 C65 120.21(17) . . ?
C32 C33 H33 120.1 . . ?
C34 C33 C32 119.71(17) . . ?
C34 C33 H33 120.1 . . ?
C60 C65 H65 119.6 . . ?
C64 C65 C60 120.83(17) . . ?
C64 C65 H65 119.6 . . ?
C62 C63 C64 119.52(17) . . ?
C62 C63 H63 120.2 . . ?
C64 C63 H63 120.2 . . ?
C46 C47 H47 119.7 . . ?
C46 C47 C48 120.58(18) . . ?
C48 C47 H47 119.7 . . ?
C30 C29 H29 119.8 . . ?
C28 C29 C30 120.30(18) . . ?
C28 C29 H29 119.8 . . ?
C29 C28 H28 120.2 . . ?
C27 C28 C29 119.50(18) . . ?
C27 C28 H28 120.2 . . ?
C18 C19 H19 119.8 . . ?
C18 C19 C20 120.47(18) . . ?
C20 C19 H19 119.8 . . ?
C26 C27 H27 119.8 . . ?
C28 C27 C26 120.43(19) . . ?
C28 C27 H27 119.8 . . ?
C70 C69 H69 120.2 . . ?
C70 C69 C68 119.53(18) . . ?
C68 C69 H69 120.2 . . ?
C53 C54 H54 119.9 . . ?
C55 C54 C53 120.19(19) . . ?
C55 C54 H54 119.9 . . ?
C54 C55 H55 120.2 . . ?
C54 C55 C56 119.59(18) . . ?
C56 C55 H55 120.2 . . ?
C57 C56 H56 119.8 . . ?
C55 C56 C57 120.33(18) . . ?
C55 C56 H56 119.8 . . ?
C50 C49 H49 120.0 . . ?
C50 C49 C48 120.02(18) . . ?
C48 C49 H49 120.0 . . ?
C72 C73 C74 177.6(2) . . ?
C51 C50 H50 119.7 . . ?
C49 C50 C51 120.60(18) . . ?
C49 C50 H50 119.7 . . ?
C23 C22 H22 120.0 . . ?
C21 C22 C23 120.10(19) . . ?
C21 C22 H22 120.0 . . ?
C47 C48 H48 120.1 . . ?
C49 C48 C47 119.7(2) . . ?
C49 C48 H48 120.1 . . ?
C22 C21 H21 120.2 . . ?
C20 C21 C22 119.67(18) . . ?
C20 C21 H21 120.2 . . ?
C67 C68 C69 120.28(18) . . ?
C67 C68 H68 119.9 . . ?
C69 C68 H68 119.9 . . ?
C75 C76 H76 123.9 . . ?
C77 C76 C75 112.2(2) . . ?
C77 C76 H76 123.9 . . ?
C19 C20 H20 119.8 . . ?
C21 C20 C19 120.50(18) . . ?
C21 C20 H20 119.8 . . ?
C75 C74 S1 108.11(14) . . ?
C75 C74 C73 130.25(19) . . ?
C73 C74 S1 121.59(15) . . ?
S1 C77 H77 124.2 . . ?
C76 C77 S1 111.60(16) . . ?
C76 C77 H77 124.2 . . ?

loop_
_geom_bond_atom_site_label_1
_geom_bond_atom_site_label_2
_geom_bond_distance
_geom_bond_site_symmetry_2
_geom_bond_publ_flag
Cu1 C1 1.8873(15) . ?
Cu1 C72 1.8762(18) . ?
S1 C74 1.715(2) . ?
S1 C77 1.717(2) . ?
N2 C1 1.3605(19) . ?
N2 C38 1.4420(18) . ?
N2 C3 1.382(2) . ?
N1 C1 1.3570(19) . ?
N1 C4 1.4416(18) . ?
N1 C2 1.3860(19) . ?
C6 H6 0.9500 . ?
C6 C5 1.396(2) . ?
C6 C8 1.391(2) . ?
C39 C38 1.399(2) . ?
C39 C40 1.398(2) . ?
C39 C59 1.527(2) . ?
C66 C59 1.523(2) . ?
C66 C71 1.394(2) . ?
C66 C67 1.390(2) . ?
C4 C5 1.397(2) . ?
C4 C10 1.401(2) . ?
C5 C24 1.528(2) . ?
C8 C9 1.394(2) . ?
C8 C37 1.511(2) . ?
C10 C9 1.397(2) . ?
C10 C11 1.527(2) . ?
C24 H24 1.0000 . ?
C24 C31 1.525(2) . ?
C24 C25 1.529(2) . ?
C38 C44 1.396(2) . ?
C2 H2 0.9500 . ?
C2 C3 1.352(2) . ?
C44 C45 1.528(2) . ?
C44 C43 1.393(2) . ?
C40 H40 0.9500 . ?
C40 C42 1.397(2) . ?
C31 C36 1.393(2) . ?
C31 C32 1.392(2) . ?
C3 H3 0.9500 . ?
C12 C13 1.390(2) . ?
C12 C11 1.527(2) . ?
C12 C17 1.395(2) . ?
C36 H36 0.9500 . ?
C36 C35 1.392(2) . ?
C25 C30 1.401(2) . ?
C25 C26 1.389(3) . ?
C9 H9 0.9500 . ?
C46 C45 1.528(2) . ?
C46 C51 1.394(2) . ?
C46 C47 1.388(3) . ?
C37 H37A 0.9800 . ?
C37 H37B 0.9800 . ?
C37 H37C 0.9800 . ?
C13 H13 0.9500 . ?
C13 C14 1.391(2) . ?
C11 H11 1.0000 . ?
C11 C18 1.533(2) . ?
C42 C43 1.390(2) . ?
C42 C58 1.511(2) . ?
C45 H45 1.0000 . ?
C45 C52 1.524(2) . ?
C52 C53 1.391(3) . ?
C52 C57 1.397(2) . ?
C60 C59 1.534(2) . ?
C60 C61 1.386(2) . ?
C60 C65 1.398(2) . ?
C59 H59 1.0000 . ?
C71 H71 0.9500 . ?
C71 C70 1.393(3) . ?
C67 H67 0.9500 . ?
C67 C68 1.386(3) . ?
C18 C23 1.396(2) . ?
C18 C19 1.387(2) . ?
C15 H15 0.9500 . ?
C15 C14 1.386(2) . ?
C15 C16 1.383(3) . ?
C61 H61 0.9500 . ?
C61 C62 1.393(2) . ?
C14 H14 0.9500 . ?
C43 H43 0.9500 . ?
C75 H75 0.9500 . ?
C75 C76 1.381(3) . ?
C75 C74 1.378(3) . ?
C35 H35 0.9500 . ?
C35 C34 1.384(3) . ?
C72 C73 1.189(3) . ?
C58 H58A 0.9800 . ?
C58 H58B 0.9800 . ?
C58 H58C 0.9800 . ?
C53 H53 0.9500 . ?
C53 C54 1.394(3) . ?
C30 H30 0.9500 . ?
C30 C29 1.388(3) . ?
C23 H23 0.9500 . ?
C23 C22 1.388(3) . ?
C16 H16 0.9500 . ?
C16 C17 1.392(3) . ?
C32 H32 0.9500 . ?
C32 C33 1.393(3) . ?
C34 H34 0.9500 . ?
C34 C33 1.389(3) . ?
C17 H17 0.9500 . ?
C26 H26 0.9500 . ?
C26 C27 1.396(3) . ?
C62 H62 0.9500 . ?
C62 C63 1.378(3) . ?
C51 H51 0.9500 . ?
C51 C50 1.390(3) . ?
C70 H70 0.9500 . ?
C70 C69 1.378(3) . ?
C57 H57 0.9500 . ?
C57 C56 1.386(3) . ?
C64 H64 0.9500 . ?
C64 C65 1.389(3) . ?
C64 C63 1.382(3) . ?
C33 H33 0.9500 . ?
C65 H65 0.9500 . ?
C63 H63 0.9500 . ?
C47 H47 0.9500 . ?
C47 C48 1.393(3) . ?
C29 H29 0.9500 . ?
C29 C28 1.385(3) . ?
C28 H28 0.9500 . ?
C28 C27 1.381(3) . ?
C19 H19 0.9500 . ?
C19 C20 1.395(3) . ?
C27 H27 0.9500 . ?
C69 H69 0.9500 . ?
C69 C68 1.388(3) . ?
C54 H54 0.9500 . ?
C54 C55 1.383(3) . ?
C55 H55 0.9500 . ?
C55 C56 1.386(3) . ?
C56 H56 0.9500 . ?
C49 H49 0.9500 . ?
C49 C50 1.374(3) . ?
C49 C48 1.385(3) . ?
C73 C74 1.421(3) . ?
C50 H50 0.9500 . ?
C22 H22 0.9500 . ?
C22 C21 1.381(3) . ?
C48 H48 0.9500 . ?
C21 H21 0.9500 . ?
C21 C20 1.377(3) . ?
C68 H68 0.9500 . ?
C76 H76 0.9500 . ?
C76 C77 1.337(3) . ?
C20 H20 0.9500 . ?
C77 H77 0.9500 . ?

loop_
_geom_torsion_atom_site_label_1
_geom_torsion_atom_site_label_2
_geom_torsion_atom_site_label_3
_geom_torsion_atom_site_label_4
_geom_torsion
_geom_torsion_site_symmetry_1
_geom_torsion_site_symmetry_2
_geom_torsion_site_symmetry_3
_geom_torsion_site_symmetry_4
_geom_torsion_publ_flag
N2 C38 C44 C45 2.6(2) . . . . ?
N2 C38 C44 C43 -179.86(14) . . . . ?
N1 C4 C5 C6 179.77(13) . . . . ?
N1 C4 C5 C24 0.2(2) . . . . ?
N1 C4 C10 C9 179.84(13) . . . . ?
N1 C4 C10 C11 0.9(2) . . . . ?
N1 C2 C3 N2 0.25(16) . . . . ?
C1 N2 C38 C39 88.86(18) . . . . ?
C1 N2 C38 C44 -88.47(18) . . . . ?
C1 N2 C3 C2 -0.15(17) . . . . ?
C1 N1 C4 C5 81.54(18) . . . . ?
C1 N1 C4 C10 -97.24(17) . . . . ?
C1 N1 C2 C3 -0.27(17) . . . . ?
C6 C5 C24 C31 -59.10(19) . . . . ?
C6 C5 C24 C25 69.90(18) . . . . ?
C6 C8 C9 C10 -0.7(2) . . . . ?
C39 C38 C44 C45 -174.57(15) . . . . ?
C39 C38 C44 C43 2.9(2) . . . . ?
C39 C40 C42 C43 1.8(3) . . . . ?
C39 C40 C42 C58 179.48(16) . . . . ?
C66 C71 C70 C69 1.4(3) . . . . ?
C66 C67 C68 C69 1.7(3) . . . . ?
C4 N1 C1 Cu1 4.1(2) . . . . ?
C4 N1 C1 N2 179.33(12) . . . . ?
C4 N1 C2 C3 -179.41(13) . . . . ?
C4 C5 C24 C31 120.50(15) . . . . ?
C4 C5 C24 C25 -110.50(16) . . . . ?
C4 C10 C9 C8 0.0(2) . . . . ?
C4 C10 C11 C12 -100.04(16) . . . . ?
C4 C10 C11 C18 130.07(15) . . . . ?
C5 C6 C8 C9 0.3(2) . . . . ?
C5 C6 C8 C37 179.04(15) . . . . ?
C5 C4 C10 C9 1.1(2) . . . . ?
C5 C4 C10 C11 -177.85(14) . . . . ?
C5 C24 C31 C36 89.35(17) . . . . ?
C5 C24 C31 C32 -88.29(17) . . . . ?
C5 C24 C25 C30 -177.29(14) . . . . ?
C5 C24 C25 C26 7.1(2) . . . . ?
C8 C6 C5 C4 0.8(2) . . . . ?
C8 C6 C5 C24 -179.58(14) . . . . ?
C10 C4 C5 C6 -1.5(2) . . . . ?
C10 C4 C5 C24 178.88(14) . . . . ?
C10 C11 C18 C23 -68.46(18) . . . . ?
C10 C11 C18 C19 110.41(18) . . . . ?
C24 C31 C36 C35 -176.24(14) . . . . ?
C24 C31 C32 C33 176.39(15) . . . . ?
C24 C25 C30 C29 -176.83(16) . . . . ?
C24 C25 C26 C27 175.95(16) . . . . ?
C38 N2 C1 Cu1 -5.7(2) . . . . ?
C38 N2 C1 N1 179.02(12) . . . . ?
C38 N2 C3 C2 -179.14(14) . . . . ?
C38 C39 C40 C42 -0.3(2) . . . . ?
C38 C39 C59 C66 93.90(17) . . . . ?
C38 C39 C59 C60 -137.16(15) . . . . ?
C38 C44 C45 C46 145.10(15) . . . . ?
C38 C44 C45 C52 -86.98(18) . . . . ?
C38 C44 C43 C42 -1.3(2) . . . . ?
C2 N1 C1 Cu1 -175.02(11) . . . . ?
C2 N1 C1 N2 0.17(16) . . . . ?
C2 N1 C4 C5 -99.42(18) . . . . ?
C2 N1 C4 C10 81.80(18) . . . . ?
C44 C45 C52 C53 -21.1(2) . . . . ?
C44 C45 C52 C57 160.69(14) . . . . ?
C40 C39 C38 N2 -179.34(14) . . . . ?
C40 C39 C38 C44 -2.2(2) . . . . ?
C40 C39 C59 C66 -85.84(19) . . . . ?
C40 C39 C59 C60 43.1(2) . . . . ?
C40 C42 C43 C44 -1.0(3) . . . . ?
C31 C24 C25 C30 -50.69(19) . . . . ?
C31 C24 C25 C26 133.71(16) . . . . ?
C31 C36 C35 C34 -0.3(2) . . . . ?
C31 C32 C33 C34 0.2(3) . . . . ?
C3 N2 C1 Cu1 175.28(11) . . . . ?
C3 N2 C1 N1 -0.01(16) . . . . ?
C3 N2 C38 C39 -92.25(18) . . . . ?
C3 N2 C38 C44 90.42(19) . . . . ?
C12 C13 C14 C15 -1.0(3) . . . . ?
C12 C11 C18 C23 163.63(15) . . . . ?
C12 C11 C18 C19 -17.5(2) . . . . ?
C36 C31 C32 C33 -1.3(2) . . . . ?
C36 C35 C34 C33 -0.9(3) . . . . ?
C25 C24 C31 C36 -39.5(2) . . . . ?
C25 C24 C31 C32 142.87(15) . . . . ?
C25 C30 C29 C28 0.8(3) . . . . ?
C25 C26 C27 C28 0.5(3) . . . . ?
C9 C10 C11 C12 81.05(17) . . . . ?
C9 C10 C11 C18 -48.85(19) . . . . ?
C46 C45 C52 C53 105.44(18) . . . . ?
C46 C45 C52 C57 -72.73(18) . . . . ?
C46 C51 C50 C49 -0.4(3) . . . . ?
C46 C47 C48 C49 0.7(3) . . . . ?
C37 C8 C9 C10 -179.46(14) . . . . ?
C13 C12 C11 C10 -56.25(19) . . . . ?
C13 C12 C11 C18 70.87(19) . . . . ?
C13 C12 C17 C16 -2.8(2) . . . . ?
C11 C10 C9 C8 178.97(14) . . . . ?
C11 C12 C13 C14 -177.18(15) . . . . ?
C11 C12 C17 C16 177.53(15) . . . . ?
C11 C18 C23 C22 178.13(17) . . . . ?
C11 C18 C19 C20 -177.15(16) . . . . ?
C45 C44 C43 C42 176.16(15) . . . . ?
C45 C46 C51 C50 -175.72(16) . . . . ?
C45 C46 C47 C48 175.68(16) . . . . ?
C45 C52 C53 C54 -177.42(17) . . . . ?
C45 C52 C57 C56 177.42(16) . . . . ?
C52 C53 C54 C55 -0.2(3) . . . . ?
C52 C57 C56 C55 0.3(3) . . . . ?
C60 C61 C62 C63 0.5(3) . . . . ?
C59 C39 C38 N2 0.9(2) . . . . ?
C59 C39 C38 C44 178.10(14) . . . . ?
C59 C39 C40 C42 179.48(15) . . . . ?
C59 C66 C71 C70 175.13(15) . . . . ?
C59 C66 C67 C68 -176.85(17) . . . . ?
C59 C60 C61 C62 -175.99(15) . . . . ?
C59 C60 C65 C64 175.47(15) . . . . ?
C71 C66 C59 C39 28.8(2) . . . . ?
C71 C66 C59 C60 -100.92(17) . . . . ?
C71 C66 C67 C68 0.1(3) . . . . ?
C71 C70 C69 C68 0.4(3) . . . . ?
C67 C66 C59 C39 -154.42(15) . . . . ?
C67 C66 C59 C60 75.87(18) . . . . ?
C67 C66 C71 C70 -1.6(2) . . . . ?
C18 C23 C22 C21 -0.8(3) . . . . ?
C18 C19 C20 C21 -1.1(3) . . . . ?
C15 C16 C17 C12 0.2(3) . . . . ?
C61 C60 C59 C39 -112.62(17) . . . . ?
C61 C60 C59 C66 16.9(2) . . . . ?
C61 C60 C65 C64 -0.6(2) . . . . ?
C61 C62 C63 C64 -0.3(3) . . . . ?
C14 C15 C16 C17 2.1(3) . . . . ?
C43 C44 C45 C46 -32.3(2) . . . . ?
C43 C44 C45 C52 95.64(18) . . . . ?
C75 C76 C77 S1 0.5(2) . . . . ?
C35 C34 C33 C32 1.0(3) . . . . ?
C58 C42 C43 C44 -178.71(16) . . . . ?
C53 C52 C57 C56 -0.8(3) . . . . ?
C53 C54 C55 C56 -0.3(3) . . . . ?
C30 C25 C26 C27 0.3(3) . . . . ?
C30 C29 C28 C27 0.1(3) . . . . ?
C23 C18 C19 C20 1.7(3) . . . . ?
C23 C22 C21 C20 1.4(3) . . . . ?
C16 C15 C14 C13 -1.7(3) . . . . ?
C32 C31 C36 C35 1.4(2) . . . . ?
C17 C12 C13 C14 3.2(2) . . . . ?
C17 C12 C11 C10 123.36(15) . . . . ?
C17 C12 C11 C18 -109.51(17) . . . . ?
C26 C25 C30 C29 -1.0(3) . . . . ?
C51 C46 C45 C44 102.53(17) . . . . ?
C51 C46 C45 C52 -26.0(2) . . . . ?
C51 C46 C47 C48 -1.3(3) . . . . ?
C70 C69 C68 C67 -1.9(3) . . . . ?
C57 C52 C53 C54 0.8(3) . . . . ?
C65 C60 C59 C39 71.51(18) . . . . ?
C65 C60 C59 C66 -159.00(14) . . . . ?
C65 C60 C61 C62 -0.1(2) . . . . ?
C65 C64 C63 C62 -0.3(3) . . . . ?
C63 C64 C65 C60 0.8(3) . . . . ?
C47 C46 C45 C44 -74.37(18) . . . . ?
C47 C46 C45 C52 157.11(15) . . . . ?
C47 C46 C51 C50 1.2(3) . . . . ?
C29 C28 C27 C26 -0.7(3) . . . . ?
C19 C18 C23 C22 -0.8(3) . . . . ?
C54 C55 C56 C57 0.2(3) . . . . ?
C50 C49 C48 C47 0.1(3) . . . . ?
C22 C21 C20 C19 -0.5(3) . . . . ?
C48 C49 C50 C51 -0.2(3) . . . . ?
C76 C75 C74 S1 1.7(2) . . . . ?
C76 C75 C74 C73 179.06(19) . . . . ?
C74 S1 C77 C76 0.39(17) . . . . ?
C74 C75 C76 C77 -1.4(3) . . . . ?
C77 S1 C74 C75 -1.14(15) . . . . ?
C77 S1 C74 C73 -178.79(16) . . . . ?
